data_7100274
loop_
_publ_author_name
'Carl Redshaw'
'Mark R.J. Elsegood'

_publ_section_title
;
Synthesis of bis(bora)calix[4]arenes bearing
perfluoroaryl substituents
;
_journal_name_full 'Chemical Communications'
_journal_paper_doi 10.1039/b509556e
_journal_year 2005
_chemical_formula_sum 'C68 H65 B2 F18 N3 O4'
_chemical_formula_weight 1351.85
_space_group_IT_number 15
_symmetry_cell_setting monoclinic
_symmetry_space_group_name_Hall '-C 2yc'
_symmetry_space_group_name_H-M 'C 1 2/c 1'
_cell_angle_alpha 90.00
_cell_angle_beta 107.495(2)
_cell_angle_gamma 90.00
_cell_formula_units_Z 4
_cell_length_a 23.8326(10)
_cell_length_b 15.2792(6)
_cell_length_c 19.0184(8)
_cell_measurement_temperature 150(2)
_cell_volume 6605.1(5)
_diffrn_ambient_temperature 150(2)
_exptl_crystal_density_diffrn 1.359
_cod_original_sg_symbol_H-M 'C 2/c'
_cod_database_code 7100274

loop_
_symmetry_equiv_pos_as_xyz
'x, y, z'
'-x, y, -z+1/2'
'x+1/2, y+1/2, z'
'-x+1/2, y+1/2, -z+1/2'
'-x, -y, -z'
'x, -y, z-1/2'
'-x+1/2, -y+1/2, -z'
'x+1/2, -y+1/2, z-1/2'

loop_
_atom_site_label
_atom_site_type_symbol
_atom_site_fract_x
_atom_site_fract_y
_atom_site_fract_z
_atom_site_U_iso_or_equiv
_atom_site_adp_type
_atom_site_occupancy
_atom_site_symmetry_multiplicity
_atom_site_calc_flag
_atom_site_refinement_flags
_atom_site_disorder_assembly
_atom_site_disorder_group
B1 B 0.08907(8) 1.03080(11) 0.27371(9) 0.0244(3) Uani 1 1 d . . .
O1 O 0.08199(5) 0.99658(7) 0.20557(6) 0.0267(2) Uani 1 1 d . . .
O2 O 0.08075(5) 0.98879(7) 0.33251(6) 0.0259(2) Uani 1 1 d . . .
C1 C 0.08678(7) 0.91101(10) 0.18249(8) 0.0239(3) Uani 1 1 d . . .
C2 C 0.04677(7) 0.88107(10) 0.11709(8) 0.0247(3) Uani 1 1 d . . .
C3 C 0.06016(7) 0.80220(11) 0.08808(9) 0.0296(3) Uani 1 1 d . . .
H3 H 0.0345 0.7825 0.0423 0.035 Uiso 1 1 calc R . .
C4 C 0.10910(8) 0.75113(11) 0.12287(9) 0.0311(4) Uani 1 1 d . A .
C5 C 0.14552(7) 0.78100(12) 0.19071(9) 0.0305(3) Uani 1 1 d . . .
H5 H 0.1780 0.7462 0.2172 0.037 Uiso 1 1 calc R . .
C6 C 0.13534(7) 0.86046(11) 0.22051(9) 0.0265(3) Uani 1 1 d . . .
C7 C 0.12108(9) 0.66435(13) 0.08943(11) 0.0382(4) Uani 1 1 d DU . .
C8 C 0.0851(2) 0.6570(3) 0.0082(2) 0.0527(13) Uani 0.517(4) 1 d PDU A 1
H8A H 0.0957 0.7049 -0.0196 0.079 Uiso 0.517(4) 1 calc PR A 1
H8B H 0.0431 0.6606 0.0037 0.079 Uiso 0.517(4) 1 calc PR A 1
H8C H 0.0934 0.6008 -0.0114 0.079 Uiso 0.517(4) 1 calc PR A 1
C9 C 0.1074(3) 0.5935(3) 0.1350(3) 0.0649(16) Uani 0.517(4) 1 d PDU A 1
H9A H 0.1315 0.6007 0.1864 0.097 Uiso 0.517(4) 1 calc PR A 1
H9B H 0.1159 0.5366 0.1167 0.097 Uiso 0.517(4) 1 calc PR A 1
H9C H 0.0657 0.5962 0.1321 0.097 Uiso 0.517(4) 1 calc PR A 1
C10 C 0.1864(2) 0.6633(3) 0.0927(3) 0.0574(13) Uani 0.517(4) 1 d PDU A 1
H10A H 0.1938 0.7100 0.0612 0.086 Uiso 0.517(4) 1 calc PR A 1
H10B H 0.1961 0.6066 0.0752 0.086 Uiso 0.517(4) 1 calc PR A 1
H10C H 0.2110 0.6726 0.1436 0.086 Uiso 0.517(4) 1 calc PR A 1
C8X C 0.0668(2) 0.6016(3) 0.0762(5) 0.071(2) Uani 0.483(4) 1 d PDU A 2
H8X1 H 0.0594 0.5898 0.1232 0.106 Uiso 0.483(4) 1 calc PR A 2
H8X2 H 0.0750 0.5465 0.0548 0.106 Uiso 0.483(4) 1 calc PR A 2
H8X3 H 0.0321 0.6294 0.0422 0.106 Uiso 0.483(4) 1 calc PR A 2
C9X C 0.1749(2) 0.6132(3) 0.1382(3) 0.0500(12) Uani 0.483(4) 1 d PDU A 2
H9X1 H 0.1692 0.6008 0.1862 0.075 Uiso 0.483(4) 1 calc PR A 2
H9X2 H 0.2106 0.6483 0.1454 0.075 Uiso 0.483(4) 1 calc PR A 2
H9X3 H 0.1790 0.5579 0.1140 0.075 Uiso 0.483(4) 1 calc PR A 2
C10X C 0.1322(3) 0.6818(3) 0.0161(3) 0.0533(13) Uani 0.483(4) 1 d PDU A 2
H10D H 0.1398 0.6263 -0.0053 0.080 Uiso 0.483(4) 1 calc PR A 2
H10E H 0.1664 0.7203 0.0238 0.080 Uiso 0.483(4) 1 calc PR A 2
H10F H 0.0976 0.7100 -0.0177 0.080 Uiso 0.483(4) 1 calc PR A 2
C11 C 0.17265(7) 0.88686(11) 0.29691(9) 0.0276(3) Uani 1 1 d . . .
H11A H 0.1785 0.9511 0.2993 0.033 Uiso 1 1 calc R . .
H11B H 0.2117 0.8584 0.3087 0.033 Uiso 1 1 calc R . .
C12 C 0.09443(7) 0.90614(10) 0.36266(8) 0.0230(3) Uani 1 1 d . . .
C13 C 0.14134(7) 0.85853(10) 0.35182(8) 0.0253(3) Uani 1 1 d . . .
C14 C 0.15669(7) 0.77939(11) 0.38911(9) 0.0280(3) Uani 1 1 d . . .
H14 H 0.1877 0.7458 0.3810 0.034 Uiso 1 1 calc R . .
C15 C 0.12800(7) 0.74789(10) 0.43788(9) 0.0278(3) Uani 1 1 d . . .
C16 C 0.08192(7) 0.79796(10) 0.44715(8) 0.0262(3) Uani 1 1 d . . .
H16 H 0.0620 0.7777 0.4805 0.031 Uiso 1 1 calc R . .
C17 C 0.06351(7) 0.87668(10) 0.40974(8) 0.0228(3) Uani 1 1 d . . .
C18 C 0.14479(9) 0.66043(12) 0.47908(11) 0.0375(4) Uani 1 1 d . . .
C19 C 0.1547(2) 0.6743(2) 0.56086(16) 0.1136(17) Uani 1 1 d . . .
H19A H 0.1172 0.6882 0.5695 0.170 Uiso 1 1 calc R . .
H19B H 0.1823 0.7228 0.5782 0.170 Uiso 1 1 calc R . .
H19C H 0.1710 0.6208 0.5877 0.170 Uiso 1 1 calc R . .
C20 C 0.09653(16) 0.59574(19) 0.4470(3) 0.1221(19) Uani 1 1 d . . .
H20A H 0.1075 0.5387 0.4707 0.183 Uiso 1 1 calc R . .
H20B H 0.0904 0.5902 0.3939 0.183 Uiso 1 1 calc R . .
H20C H 0.0601 0.6160 0.4556 0.183 Uiso 1 1 calc R . .
C21 C 0.20184(12) 0.62235(16) 0.47046(16) 0.0624(7) Uani 1 1 d . . .
H21A H 0.2115 0.5679 0.4988 0.094 Uiso 1 1 calc R . .
H21B H 0.2339 0.6646 0.4888 0.094 Uiso 1 1 calc R . .
H21C H 0.1966 0.6102 0.4183 0.094 Uiso 1 1 calc R . .
C22 C 0.01132(7) 0.92692(10) 0.42064(8) 0.0243(3) Uani 1 1 d . . .
H22A H 0.0162 0.9323 0.4740 0.029 Uiso 1 1 calc R . .
H22B H 0.0105 0.9867 0.4002 0.029 Uiso 1 1 calc R . .
C23 C 0.10692(7) 1.13267(10) 0.28486(9) 0.0266(3) Uani 1 1 d . . .
C24 C 0.14669(8) 1.16452(11) 0.35148(9) 0.0323(4) Uani 1 1 d . . .
C25 C 0.16811(9) 1.25012(12) 0.35828(10) 0.0374(4) Uani 1 1 d . . .
H25 H 0.1951 1.2690 0.4034 0.045 Uiso 1 1 calc R . .
C26 C 0.15030(9) 1.30729(12) 0.29974(10) 0.0367(4) Uani 1 1 d . B .
C27 C 0.10924(8) 1.28103(11) 0.23497(10) 0.0327(4) Uani 1 1 d . . .
H27 H 0.0955 1.3212 0.1954 0.039 Uiso 1 1 calc R . .
C28 C 0.08815(7) 1.19569(11) 0.22806(9) 0.0277(3) Uani 1 1 d . . .
C29 C 0.16775(9) 1.11004(12) 0.42138(10) 0.0395(4) Uani 1 1 d . . .
F1 F 0.19199(5) 1.03374(7) 0.41143(6) 0.0424(3) Uani 1 1 d . . .
F2 F 0.12446(6) 1.09259(8) 0.45096(6) 0.0478(3) Uani 1 1 d . . .
F3 F 0.20967(7) 1.15167(8) 0.47461(6) 0.0586(4) Uani 1 1 d . . .
C30 C 0.17569(11) 1.39844(14) 0.30616(12) 0.0502(5) Uani 1 1 d DU . .
F4 F 0.1831(4) 1.4328(4) 0.3694(3) 0.102(2) Uani 0.594(13) 1 d PDU B 1
F5 F 0.1446(4) 1.4517(4) 0.2589(5) 0.146(4) Uani 0.594(13) 1 d PDU B 1
F6 F 0.2290(3) 1.3961(5) 0.2996(7) 0.117(3) Uani 0.594(13) 1 d PDU B 1
F4X F 0.2060(6) 1.4175(6) 0.3723(4) 0.134(5) Uani 0.406(13) 1 d PDU B 2
F5X F 0.1339(4) 1.4576(6) 0.2893(8) 0.108(4) Uani 0.406(13) 1 d PDU B 2
F6X F 0.2041(7) 1.4149(6) 0.2611(7) 0.104(4) Uani 0.406(13) 1 d PDU B 2
C31 C 0.04211(8) 1.17511(11) 0.15604(9) 0.0319(4) Uani 1 1 d . . .
F7 F 0.06372(5) 1.13485(8) 0.10702(6) 0.0422(3) Uani 1 1 d . . .
F8 F -0.00124(4) 1.12500(7) 0.16505(6) 0.0347(2) Uani 1 1 d . . .
F9 F 0.01618(6) 1.24828(8) 0.12205(7) 0.0531(3) Uani 1 1 d . . .
N1 N 0.0000 0.5478(4) 0.2500 0.146(2) Uani 1 2 d S . .
C32 C 0.0000 0.6247(4) 0.2500 0.0850(13) Uani 1 2 d S . .
C33 C 0.0000 0.7196(3) 0.2500 0.0601(9) Uani 1 2 d S . .
N2 N 0.22388(13) 0.8551(2) 0.69434(18) 0.1032(11) Uani 1 1 d . . .
C34 C 0.20286(11) 0.9021(2) 0.64810(15) 0.0610(6) Uani 1 1 d . . .
C35 C 0.17575(10) 0.96117(16) 0.58760(13) 0.0505(5) Uani 1 1 d . . .
H35A H 0.2062 0.9972 0.5769 0.076 Uiso 1 1 calc R . .
H35B H 0.1475 0.9990 0.6013 0.076 Uiso 1 1 calc R . .
H35C H 0.1552 0.9271 0.5438 0.076 Uiso 1 1 calc R . .

loop_
_atom_site_aniso_label
_atom_site_aniso_U_11
_atom_site_aniso_U_22
_atom_site_aniso_U_33
_atom_site_aniso_U_23
_atom_site_aniso_U_13
_atom_site_aniso_U_12
B1 0.0258(8) 0.0223(8) 0.0235(8) 0.0014(6) 0.0049(6) -0.0010(6)
O1 0.0337(6) 0.0223(5) 0.0222(5) -0.0002(4) 0.0053(4) -0.0011(4)
O2 0.0314(6) 0.0209(5) 0.0255(5) 0.0038(4) 0.0088(4) 0.0028(4)
C1 0.0288(7) 0.0227(7) 0.0220(7) 0.0000(5) 0.0101(6) -0.0025(6)
C2 0.0278(7) 0.0250(7) 0.0226(7) 0.0000(6) 0.0096(6) -0.0018(6)
C3 0.0323(8) 0.0306(8) 0.0267(8) -0.0053(6) 0.0103(6) -0.0012(7)
C4 0.0344(8) 0.0304(8) 0.0322(8) -0.0037(7) 0.0155(7) 0.0020(7)
C5 0.0305(8) 0.0338(9) 0.0292(8) 0.0018(7) 0.0118(7) 0.0046(7)
C6 0.0262(7) 0.0308(8) 0.0238(7) 0.0012(6) 0.0091(6) -0.0009(6)
C7 0.0430(10) 0.0335(9) 0.0394(10) -0.0058(7) 0.0143(8) 0.0077(8)
C8 0.066(3) 0.043(2) 0.043(2) -0.0157(17) 0.007(2) 0.020(2)
C9 0.113(5) 0.029(2) 0.062(3) 0.0004(19) 0.041(3) 0.009(2)
C10 0.056(2) 0.065(3) 0.053(3) -0.014(2) 0.019(2) 0.024(2)
C8X 0.057(3) 0.036(2) 0.132(6) -0.037(3) 0.047(4) -0.013(2)
C9X 0.061(3) 0.036(2) 0.052(3) -0.0042(19) 0.017(2) 0.017(2)
C10X 0.068(3) 0.053(3) 0.044(2) -0.006(2) 0.025(2) 0.020(2)
C11 0.0248(7) 0.0319(8) 0.0252(7) 0.0012(6) 0.0061(6) 0.0009(6)
C12 0.0265(7) 0.0197(7) 0.0195(7) 0.0011(5) 0.0021(6) -0.0003(5)
C13 0.0258(7) 0.0268(8) 0.0215(7) -0.0001(6) 0.0042(6) -0.0003(6)
C14 0.0295(8) 0.0270(8) 0.0258(7) -0.0002(6) 0.0056(6) 0.0052(6)
C15 0.0338(8) 0.0218(7) 0.0245(7) 0.0022(6) 0.0039(6) 0.0024(6)
C16 0.0315(8) 0.0240(7) 0.0220(7) 0.0019(6) 0.0065(6) -0.0006(6)
C17 0.0263(7) 0.0216(7) 0.0185(7) -0.0018(5) 0.0037(5) -0.0002(6)
C18 0.0457(10) 0.0270(9) 0.0389(10) 0.0108(7) 0.0115(8) 0.0095(7)
C19 0.206(4) 0.096(2) 0.0565(16) 0.0494(17) 0.066(2) 0.102(3)
C20 0.083(2) 0.0393(15) 0.200(5) 0.052(2) -0.023(2) -0.0166(14)
C21 0.0686(16) 0.0434(12) 0.0766(17) 0.0207(12) 0.0242(13) 0.0237(11)
C22 0.0293(7) 0.0232(7) 0.0200(7) 0.0006(5) 0.0066(6) 0.0021(6)
C23 0.0317(8) 0.0241(7) 0.0236(7) 0.0009(6) 0.0080(6) -0.0017(6)
C24 0.0375(9) 0.0283(8) 0.0268(8) 0.0000(6) 0.0032(7) -0.0026(7)
C25 0.0434(10) 0.0296(9) 0.0323(9) -0.0038(7) 0.0009(7) -0.0066(7)
C26 0.0433(10) 0.0265(8) 0.0370(9) -0.0019(7) 0.0070(8) -0.0078(7)
C27 0.0411(9) 0.0256(8) 0.0301(8) 0.0025(6) 0.0086(7) -0.0041(7)
C28 0.0325(8) 0.0257(8) 0.0240(7) 0.0009(6) 0.0072(6) -0.0030(6)
C29 0.0516(11) 0.0315(9) 0.0262(8) -0.0006(7) -0.0020(8) -0.0045(8)
F1 0.0452(6) 0.0323(6) 0.0383(6) 0.0039(4) -0.0046(5) 0.0004(5)
F2 0.0708(8) 0.0441(7) 0.0269(5) 0.0039(5) 0.0124(5) -0.0008(6)
F3 0.0775(9) 0.0424(7) 0.0334(6) -0.0001(5) -0.0172(6) -0.0125(6)
C30 0.0615(13) 0.0327(10) 0.0479(12) -0.0010(9) 0.0038(10) -0.0145(9)
F4 0.183(6) 0.048(2) 0.099(4) -0.046(3) 0.081(4) -0.051(3)
F5 0.171(6) 0.043(3) 0.141(5) 0.044(3) -0.079(5) -0.055(3)
F6 0.103(4) 0.056(3) 0.229(9) -0.046(4) 0.105(5) -0.046(3)
F4X 0.195(9) 0.063(5) 0.071(4) 0.027(3) -0.072(5) -0.082(5)
F5X 0.086(4) 0.029(3) 0.199(11) -0.008(5) 0.025(5) 0.011(2)
F6X 0.161(10) 0.046(4) 0.148(7) -0.010(4) 0.111(7) -0.041(5)
C31 0.0395(9) 0.0257(8) 0.0272(8) 0.0046(6) 0.0049(7) -0.0039(7)
F7 0.0536(7) 0.0493(7) 0.0239(5) -0.0035(4) 0.0119(5) -0.0128(5)
F8 0.0312(5) 0.0333(5) 0.0364(5) -0.0003(4) 0.0054(4) -0.0046(4)
F9 0.0626(8) 0.0312(6) 0.0461(7) 0.0112(5) -0.0133(6) -0.0028(5)
N1 0.204(7) 0.092(4) 0.133(5) 0.000 0.036(5) 0.000
C32 0.105(4) 0.090(4) 0.058(2) 0.000 0.021(2) 0.000
C33 0.064(2) 0.067(2) 0.0456(17) 0.000 0.0115(16) 0.000
N2 0.0687(16) 0.136(3) 0.096(2) 0.057(2) 0.0099(15) 0.0008(17)
C34 0.0431(12) 0.0792(18) 0.0569(14) 0.0131(13) 0.0093(10) -0.0063(12)
C35 0.0437(11) 0.0575(13) 0.0474(12) 0.0017(10) 0.0096(9) -0.0029(10)

loop_
_geom_bond_atom_site_label_1
_geom_bond_atom_site_label_2
_geom_bond_distance
_geom_bond_site_symmetry_2
_geom_bond_publ_flag
B1 O2 1.355(2) . ?
B1 O1 1.360(2) . ?
B1 C23 1.611(2) . ?
O1 C1 1.3949(19) . ?
O2 C12 1.3848(18) . ?
C1 C2 1.397(2) . ?
C1 C6 1.398(2) . ?
C2 C3 1.402(2) . ?
C2 C22 1.525(2) 2 ?
C3 C4 1.394(2) . ?
C4 C5 1.398(2) . ?
C4 C7 1.534(2) . ?
C5 C6 1.392(2) . ?
C6 C11 1.513(2) . ?
C7 C9 1.484(5) . ?
C7 C10X 1.520(5) . ?
C7 C8 1.528(4) . ?
C7 C10 1.541(5) . ?
C7 C9X 1.550(5) . ?
C7 C8X 1.568(5) . ?
C11 C13 1.518(2) . ?
C12 C17 1.394(2) . ?
C12 C13 1.400(2) . ?
C13 C14 1.394(2) . ?
C14 C15 1.393(2) . ?
C15 C16 1.392(2) . ?
C15 C18 1.540(2) . ?
C16 C17 1.399(2) . ?
C17 C22 1.528(2) . ?
C18 C20 1.500(4) . ?
C18 C19 1.516(3) . ?
C18 C21 1.532(3) . ?
C22 C2 1.525(2) 2 ?
C23 C28 1.416(2) . ?
C23 C24 1.421(2) . ?
C24 C25 1.396(2) . ?
C24 C29 1.520(2) . ?
C25 C26 1.378(3) . ?
C26 C27 1.382(3) . ?
C26 C30 1.509(3) . ?
C27 C28 1.389(2) . ?
C28 C31 1.508(2) . ?
C29 F1 1.339(2) . ?
C29 F2 1.342(3) . ?
C29 F3 1.349(2) . ?
C30 F6X 1.266(7) . ?
C30 F5 1.272(6) . ?
C30 F4 1.275(5) . ?
C30 F4X 1.281(6) . ?
C30 F5X 1.312(7) . ?
C30 F6 1.313(6) . ?
C31 F8 1.338(2) . ?
C31 F7 1.342(2) . ?
C31 F9 1.345(2) . ?
N1 C32 1.175(7) . ?
C32 C33 1.450(7) . ?
N2 C34 1.129(4) . ?
C34 C35 1.452(3) . ?
